data_4515013
loop_
_publ_author_name
'Arg\"uello-Velasco, Rub\'en Oswaldo'
'Dziuk, B\/la\.zej'
'Zarychta, Bartosz'
'Ord\'o\~nez, Mario'
'Kafarski, Pawe\/l'

_publ_section_title
;
 Reactions of Piperazin-2-one, Morpholin-3-one, and Thiomorpholin-3-one
 with Triethyl Phosphite Prompted by Phosphoryl Chloride: Scope and
 Limitations.
;
_journal_issue 5
_journal_name_full 'ACS omega'
_journal_page_first 9056
_journal_page_last 9064
_journal_paper_doi 10.1021/acsomega.9b01137
_journal_volume 4
_journal_year 2019
_chemical_formula_sum 'C6 H18 Cl2 N2 O3'
_chemical_formula_weight 237.12
_space_group_crystal_system monoclinic
_space_group_IT_number 14
_space_group_name_Hall '-P 2ybc'
_space_group_name_H-M_alt 'P 1 21/c 1'
_symmetry_space_group_name_Hall '-P 2ybc'
_symmetry_space_group_name_H-M 'P 1 21/c 1'
_atom_sites_solution_hydrogens mixed
_audit_creation_method SHELXL-2014/7
_cell_angle_alpha 90
_cell_angle_beta 109.28(3)
_cell_angle_gamma 90
_cell_formula_units_Z 4
_cell_length_a 10.112(3)
_cell_length_b 10.087(3)
_cell_length_c 12.908(3)
_cell_measurement_reflns_used 7140
_cell_measurement_temperature 293(2)
_cell_measurement_theta_max 25.999
_cell_measurement_theta_min 3.320
_cell_volume 1242.8(6)
_computing_cell_refinement 'CrysAlisCCD (Oxford Diffraction Ltd., 2008)'
_computing_data_collection 'CrysAlisCCD (Oxford Diffraction Ltd., 2008)'
_computing_data_reduction 'CrysAlisCCD (Oxford Diffraction Ltd., 2008)'
_computing_molecular_graphics 'SHELXTL (Sheldrick, 2008)'
_computing_publication_material 'SHELXL-2014/7 (Sheldrick, 2014)'
_computing_structure_refinement 'SHELXL-2014/7 (Sheldrick, 2014)'
_computing_structure_solution 'SHELXS-2014/7 (Sheldrick, 2014)'
_diffrn_ambient_temperature 293(2)
_diffrn_detector_area_resol_mean '1024 x 1024 with blocks 2 x 2'
_diffrn_measured_fraction_theta_full 0.990
_diffrn_measured_fraction_theta_max 0.991
_diffrn_measurement_device_type Xcalibur
_diffrn_measurement_method \w--scan
_diffrn_radiation_type MoK\a
_diffrn_radiation_wavelength 0.71073
_diffrn_reflns_av_R_equivalents 0.1106
_diffrn_reflns_av_unetI/netI 0.1481
_diffrn_reflns_Laue_measured_fraction_full 0.990
_diffrn_reflns_Laue_measured_fraction_max 0.991
_diffrn_reflns_limit_h_max 7
_diffrn_reflns_limit_h_min -12
_diffrn_reflns_limit_k_max 12
_diffrn_reflns_limit_k_min -10
_diffrn_reflns_limit_l_max 15
_diffrn_reflns_limit_l_min -15
_diffrn_reflns_number 7140
_diffrn_reflns_point_group_measured_fraction_full 0.990
_diffrn_reflns_point_group_measured_fraction_max 0.991
_diffrn_reflns_theta_full 25.242
_diffrn_reflns_theta_max 25.999
_diffrn_reflns_theta_min 3.320
_diffrn_source 'fine-focus sealed tube'
_exptl_absorpt_coefficient_mu 0.506
_exptl_absorpt_correction_type none
_exptl_crystal_colour colourless
_exptl_crystal_density_diffrn 1.267
_exptl_crystal_density_method 'not measured'
_exptl_crystal_description plate
_exptl_crystal_F_000 504
_exptl_crystal_size_max 0.2
_exptl_crystal_size_mid 0.15
_exptl_crystal_size_min 0.1
_refine_diff_density_max 0.181
_refine_diff_density_min -0.181
_refine_diff_density_rms 0.042
_refine_ls_extinction_method none
_refine_ls_goodness_of_fit_ref 0.645
_refine_ls_hydrogen_treatment mixed
_refine_ls_matrix_type full
_refine_ls_number_parameters 136
_refine_ls_number_reflns 2419
_refine_ls_number_restraints 6
_refine_ls_restrained_S_all 3.906
_refine_ls_R_factor_all 0.1257
_refine_ls_R_factor_gt 0.0390
_refine_ls_shift/su_max 0.001
_refine_ls_shift/su_mean 0.000
_refine_ls_structure_factor_coef Fsqd
_refine_ls_weighting_details 'w=1/[\s^2^(Fo^2^)+(0.0234P)^2^] where P=(Fo^2^+2Fc^2^)/3'
_refine_ls_weighting_scheme calc
_refine_ls_wR_factor_gt 0.0601
_refine_ls_wR_factor_ref 0.0714
_reflns_Friedel_coverage 0.000
_reflns_number_gt 1059
_reflns_number_total 2419
_reflns_threshold_expression 'I > 2\s(I)'
_cod_data_source_file ao9b01137_si_002.cif
_cod_data_source_block BD198
_cod_database_code 4515013
_shelx_shelxl_version_number 2014/7
_shelx_space_group_comment
;
The symmetry employed for this shelxl refinement is uniquely defined
by the following loop, which should always be used as a source of
symmetry information in preference to the above space-group names.
They are only intended as comments.
;

loop_
_space_group_symop_operation_xyz
'x, y, z'
'-x, y+1/2, -z+1/2'
'-x, -y, -z'
'x, -y-1/2, z-1/2'

loop_
_atom_site_label
_atom_site_type_symbol
_atom_site_fract_x
_atom_site_fract_y
_atom_site_fract_z
_atom_site_U_iso_or_equiv
_atom_site_adp_type
_atom_site_occupancy
_atom_site_site_symmetry_order
_atom_site_calc_flag
_atom_site_refinement_flags_posn
_atom_site_refinement_flags_adp
_atom_site_refinement_flags_occupancy
_atom_site_disorder_assembly
_atom_site_disorder_group
Cl1 Cl 0.77332(7) 0.40629(7) 0.36792(5) 0.0559(2) Uani 1 1 d . . . . .
Cl2 Cl 0.56372(8) 0.05053(7) 0.38363(5) 0.0606(2) Uani 1 1 d . . . . .
C1 C 0.3048(3) 0.3203(3) 0.2986(2) 0.0467(7) Uani 1 1 d . . . . .
C2 C 0.3284(3) 0.2552(3) 0.20098(19) 0.0460(7) Uani 1 1 d . . . . .
H2C H 0.3022 0.1624 0.1980 0.055 Uiso 1 1 calc R U . . .
H2D H 0.2702 0.2976 0.1340 0.055 Uiso 1 1 calc R U . . .
C3 C 0.5013(3) 0.2093(3) 0.1117(2) 0.0510(8) Uani 1 1 d . . . . .
H3A H 0.4500 0.2608 0.0476 0.061 Uiso 1 1 calc R U . . .
H3B H 0.4649 0.1195 0.1006 0.061 Uiso 1 1 calc R U . . .
C4 C 0.6530(3) 0.2064(3) 0.1207(2) 0.0528(8) Uani 1 1 d . . . . .
H4A H 0.7059 0.1621 0.1884 0.063 Uiso 1 1 calc R U . . .
H4B H 0.6630 0.1549 0.0603 0.063 Uiso 1 1 calc R U . . .
C5 C 0.8576(3) 0.3375(3) 0.1138(2) 0.0684(9) Uani 1 1 d . . . . .
H5A H 0.8569 0.2946 0.0463 0.082 Uiso 1 1 calc R U . . .
H5B H 0.9177 0.2864 0.1749 0.082 Uiso 1 1 calc R U . . .
C6 C 0.9149(3) 0.4752(4) 0.1178(3) 0.0937(11) Uani 1 1 d . . . . .
H6A H 1.0068 0.4714 0.1116 0.141 Uiso 1 1 calc R U . . .
H6B H 0.9200 0.5161 0.1862 0.141 Uiso 1 1 calc R U . . .
H6C H 0.8543 0.5264 0.0582 0.141 Uiso 1 1 calc R U . . .
O1 O 0.38887(19) 0.38590(19) 0.36435(15) 0.0569(5) Uani 1 1 d . . . . .
O2 O 0.1796(2) 0.2923(2) 0.29963(16) 0.0860(8) Uani 1 1 d . . . . .
H2E H 0.1576 0.3449 0.3396 0.129 Uiso 1 1 calc R U . . .
N1 N 0.4753(2) 0.2664(2) 0.20950(16) 0.0407(5) Uani 1 1 d . . . . .
H1A H 0.5279 0.2242 0.2695 0.101(12) Uiso 1 1 calc R . . . .
H1B H 0.5001 0.3514 0.2161 0.064(10) Uiso 1 1 calc R . . . .
N2 N 0.7133(2) 0.3402(2) 0.11913(18) 0.0477(6) Uani 1 1 d . . . . .
H2A H 0.7141 0.3838 0.1793 0.084(11) Uiso 1 1 calc R . . . .
H2B H 0.6582 0.3847 0.0614 0.077(10) Uiso 1 1 calc R . . . .
O1A O 0.1025(2) 0.3644(3) 0.4593(2) 0.0837(9) Uani 0.85 1 d D . P A 1
H1AA H 0.0148(7) 0.3760(3) 0.4445(2) 0.100 Uiso 0.85 1 d DR U P A 1
H1AB H 0.1209(3) 0.4402(6) 0.4907(3) 0.100 Uiso 0.85 1 d DR U P A 1
O1B O 0.0965(16) 0.4573(18) 0.4046(10) 0.096(6) Uani 0.15 1 d D . P B 2
H1BA H 0.0346(16) 0.3984(18) 0.4347(10) 0.116 Uiso 0.15 1 d DR U P B 2
H1BB H 0.1122(16) 0.4453(18) 0.4686(10) 0.116 Uiso 0.15 1 d DR U P B 2

loop_
_atom_site_aniso_label
_atom_site_aniso_U_11
_atom_site_aniso_U_22
_atom_site_aniso_U_33
_atom_site_aniso_U_23
_atom_site_aniso_U_13
_atom_site_aniso_U_12
Cl1 0.0597(5) 0.0657(6) 0.0382(4) -0.0041(4) 0.0105(3) -0.0053(4)
Cl2 0.0977(6) 0.0421(5) 0.0334(4) -0.0012(3) 0.0102(4) -0.0076(4)
C1 0.0452(19) 0.050(2) 0.0428(18) 0.0041(15) 0.0120(15) 0.0008(16)
C2 0.0473(18) 0.0498(19) 0.0363(16) -0.0058(14) 0.0074(13) -0.0046(14)
C3 0.067(2) 0.049(2) 0.0354(16) -0.0094(14) 0.0150(14) -0.0013(15)
C4 0.077(2) 0.041(2) 0.0394(17) -0.0008(14) 0.0179(15) 0.0145(16)
C5 0.058(2) 0.089(3) 0.058(2) -0.0102(18) 0.0195(17) 0.0052(18)
C6 0.088(2) 0.109(3) 0.089(3) 0.016(2) 0.035(2) -0.012(2)
O1 0.0644(13) 0.0601(13) 0.0450(12) -0.0128(11) 0.0165(10) -0.0115(11)
O2 0.0555(13) 0.130(2) 0.0745(16) -0.0438(14) 0.0234(12) -0.0157(14)
N1 0.0571(16) 0.0351(16) 0.0295(13) -0.0044(11) 0.0137(11) -0.0020(12)
N2 0.0579(17) 0.0553(18) 0.0285(14) 0.0042(12) 0.0122(12) 0.0112(13)
O1A 0.0486(15) 0.124(3) 0.074(2) -0.0312(18) 0.0136(15) 0.0100(16)
O1B 0.119(13) 0.136(17) 0.024(8) 0.020(9) 0.011(8) -0.023(12)

loop_
_atom_type_symbol
_atom_type_description
_atom_type_scat_dispersion_real
_atom_type_scat_dispersion_imag
_atom_type_scat_source
C C 0.0033 0.0016 'International Tables Vol C Tables 4.2.6.8 and 6.1.1.4'
H H 0.0000 0.0000 'International Tables Vol C Tables 4.2.6.8 and 6.1.1.4'
O O 0.0106 0.0060 'International Tables Vol C Tables 4.2.6.8 and 6.1.1.4'
N N 0.0061 0.0033 'International Tables Vol C Tables 4.2.6.8 and 6.1.1.4'
Cl Cl 0.1484 0.1585 'International Tables Vol C Tables 4.2.6.8 and 6.1.1.4'

loop_
_geom_angle_atom_site_label_1
_geom_angle_atom_site_label_2
_geom_angle_atom_site_label_3
_geom_angle
O1 C1 O2 125.7(3)
O1 C1 C2 124.6(3)
O2 C1 C2 109.7(3)
N1 C2 C1 110.0(2)
N1 C2 H2C 109.7
C1 C2 H2C 109.7
N1 C2 H2D 109.7
C1 C2 H2D 109.7
H2C C2 H2D 108.2
N1 C3 C4 113.9(2)
N1 C3 H3A 108.8
C4 C3 H3A 108.8
N1 C3 H3B 108.8
C4 C3 H3B 108.8
H3A C3 H3B 107.7
N2 C4 C3 113.3(2)
N2 C4 H4A 108.9
C3 C4 H4A 108.9
N2 C4 H4B 108.9
C3 C4 H4B 108.9
H4A C4 H4B 107.7
N2 C5 C6 110.8(2)
N2 C5 H5A 109.5
C6 C5 H5A 109.5
N2 C5 H5B 109.5
C6 C5 H5B 109.5
H5A C5 H5B 108.1
C5 C6 H6A 109.5
C5 C6 H6B 109.5
H6A C6 H6B 109.5
C5 C6 H6C 109.5
H6A C6 H6C 109.5
H6B C6 H6C 109.5
C1 O2 H2E 109.5
C2 N1 C3 111.6(2)
C2 N1 H1A 109.3
C3 N1 H1A 109.3
C2 N1 H1B 109.3
C3 N1 H1B 109.3
H1A N1 H1B 108.0
C4 N2 C5 113.5(2)
C4 N2 H2A 108.9
C5 N2 H2A 108.9
C4 N2 H2B 108.9
C5 N2 H2B 108.9
H2A N2 H2B 107.7
H1AA O1A H1AB 91.7
H1BA O1B H1BB 57.2

loop_
_geom_bond_atom_site_label_1
_geom_bond_atom_site_label_2
_geom_bond_distance
C1 O1 1.185(3)
C1 O2 1.301(3)
C1 C2 1.508(3)
C2 N1 1.457(3)
C2 H2C 0.9700
C2 H2D 0.9700
C3 N1 1.488(3)
C3 C4 1.500(3)
C3 H3A 0.9700
C3 H3B 0.9700
C4 N2 1.484(3)
C4 H4A 0.9700
C4 H4B 0.9700
C5 N2 1.484(3)
C5 C6 1.499(4)
C5 H5A 0.9700
C5 H5B 0.9700
C6 H6A 0.9600
C6 H6B 0.9600
C6 H6C 0.9600
O2 H2E 0.8200
N1 H1A 0.8900
N1 H1B 0.8900
N2 H2A 0.8900
N2 H2B 0.8900
O1A H1AA 0.851(6)
O1A H1AB 0.857(6)
O1B H1BA 1.0288(11)
O1B H1BB 0.7970

loop_
_geom_hbond_atom_site_label_D
_geom_hbond_atom_site_label_H
_geom_hbond_atom_site_label_A
_geom_hbond_distance_DH
_geom_hbond_distance_HA
_geom_hbond_distance_DA
_geom_hbond_angle_DHA
_geom_hbond_site_symmetry_A
C2 H2C Cl1 0.97 2.75 3.692(3) 164.5 2_645
C5 H5A Cl1 0.97 2.97 3.880(3) 156.3 4_565
C5 H5B O2 0.97 2.61 3.377(4) 136.6 1_655
O2 H2E O1A 0.82 1.82 2.538(3) 145.8 .
O2 H2E O1B 0.82 1.65 2.462(17) 172.2 .
N1 H1A Cl2 0.89 2.24 3.044(2) 150.1 .
N1 H1B Cl1 0.89 2.86 3.345(3) 115.5 .
N1 H1B Cl2 0.89 2.36 3.083(3) 138.7 2_655
N2 H2B Cl2 0.89 2.27 3.116(2) 158.3 4_565
N2 H2A Cl1 0.89 2.32 3.137(2) 152.8 .
O1A H1AA Cl1 0.85 2.33 3.171(3) 168.6 1_455
O1A H1AB Cl1 0.86 2.36 3.171(3) 157.3 3_666
O1B H1BA Cl1 1.03 2.49 3.186(16) 123.9 1_455
O1B H1BB Cl1 0.80 2.53 3.114(14) 130.8 3_666

loop_
_geom_torsion_atom_site_label_1
_geom_torsion_atom_site_label_2
_geom_torsion_atom_site_label_3
_geom_torsion_atom_site_label_4
_geom_torsion
O1 C1 C2 N1 9.3(4)
O2 C1 C2 N1 -170.1(2)
N1 C3 C4 N2 -68.2(3)
C1 C2 N1 C3 -177.1(2)
C4 C3 N1 C2 -174.5(2)
C3 C4 N2 C5 -172.7(2)
C6 C5 N2 C4 -177.3(2)
